data_2235068
loop_
_publ_author_name
'Caracelli, Ignez'
'Olivato, Paulo R.'
'Cerqueira Jr, Carlos R.'
'Santos, Jean M. M.'
'Ng, Seik Weng'
'Tiekink, Edward R. T.'

_publ_section_title
;
 1-Methyl-3,3-bis(phenylsulfanyl)piperidin-2-one
;
_journal_coeditor_code HG5220
_journal_issue 6
_journal_name_full 'Acta Crystallographica Section E'
_journal_page_first o1793
_journal_page_last o1794
_journal_paper_doi 10.1107/S1600536812021277
_journal_volume 68
_journal_year 2012
_chemical_formula_iupac 'C18 H19 N O S2'
_chemical_formula_moiety 'C18 H19 N O S2'
_chemical_formula_sum 'C18 H19 N O S2'
_chemical_formula_weight 329.48
_chemical_name_systematic
;
1-Methyl-3,3-bis(phenylsulfanyl)piperidin-2-one
;
_space_group_IT_number 19
_symmetry_cell_setting orthorhombic
_symmetry_space_group_name_Hall 'P 2ac 2ab'
_symmetry_space_group_name_H-M 'P 21 21 21'
_atom_sites_solution_hydrogens geom
_atom_sites_solution_primary direct
_atom_sites_solution_secondary difmap
_audit_creation_method SHELXL-97
_cell_angle_alpha 90.00
_cell_angle_beta 90.00
_cell_angle_gamma 90.00
_cell_formula_units_Z 4
_cell_length_a 8.21030(10)
_cell_length_b 9.83290(10)
_cell_length_c 20.3686(2)
_cell_measurement_reflns_used 3533
_cell_measurement_temperature 100(2)
_cell_measurement_theta_max 75.9
_cell_measurement_theta_min 4.5
_cell_volume 1644.38(3)
_computing_cell_refinement 'CrysAlis PRO (Agilent, 2010)'
_computing_data_collection 'CrysAlis PRO (Agilent, 2010)'
_computing_data_reduction 'CrysAlis PRO (Agilent, 2010)'
_computing_molecular_graphics
;
ORTEP-3 (Farrugia, 1997), DIAMOND (Brandenburg, 2006) and
MarvinSketch (ChemAxon, 2009)
;
_computing_publication_material 'publCIF (Westrip, 2010)'
_computing_structure_refinement 'SHELXL97 (Sheldrick, 2008)'
_computing_structure_solution 'SIR92 (Altomare <i>et al.</i>, 1999)'
_diffrn_ambient_temperature 100(2)
_diffrn_detector_area_resol_mean 10.4041
_diffrn_measured_fraction_theta_full 0.979
_diffrn_measured_fraction_theta_max 0.979
_diffrn_measurement_device_type 'Agilent SuperNova Dual (Cu at zero) diffractometer with an Atlas detector'
_diffrn_measurement_method \w
_diffrn_radiation_monochromator graphite
_diffrn_radiation_source 'fine-focus sealed tube'
_diffrn_radiation_type CuK\a
_diffrn_radiation_wavelength 1.54184
_diffrn_reflns_av_R_equivalents 0.0156
_diffrn_reflns_av_sigmaI/netI 0.0203
_diffrn_reflns_limit_h_max 10
_diffrn_reflns_limit_h_min -8
_diffrn_reflns_limit_k_max 12
_diffrn_reflns_limit_k_min -11
_diffrn_reflns_limit_l_max 24
_diffrn_reflns_limit_l_min -25
_diffrn_reflns_number 4452
_diffrn_reflns_theta_full 76.16
_diffrn_reflns_theta_max 76.16
_diffrn_reflns_theta_min 4.99
_diffrn_standards_number 0
_exptl_absorpt_coefficient_mu 2.931
_exptl_absorpt_correction_T_max 0.585
_exptl_absorpt_correction_T_min 0.427
_exptl_absorpt_correction_type multi-scan
_exptl_absorpt_process_details '(CrysAlis PRO; Agilent, 2010)'
_exptl_crystal_colour colourless
_exptl_crystal_density_diffrn 1.331
_exptl_crystal_density_method 'not measured'
_exptl_crystal_description prism
_exptl_crystal_F_000 696
_exptl_crystal_size_max 0.35
_exptl_crystal_size_mid 0.30
_exptl_crystal_size_min 0.25
_refine_diff_density_max 0.190
_refine_diff_density_min -0.316
_refine_ls_abs_structure_details 'Flack (1983), 818 Friedel pairs'
_refine_ls_abs_structure_Flack 0.024(14)
_refine_ls_extinction_method none
_refine_ls_goodness_of_fit_ref 1.091
_refine_ls_hydrogen_treatment constr
_refine_ls_matrix_type full
_refine_ls_number_parameters 200
_refine_ls_number_reflns 2769
_refine_ls_number_restraints 0
_refine_ls_restrained_S_all 1.091
_refine_ls_R_factor_all 0.0255
_refine_ls_R_factor_gt 0.0251
_refine_ls_shift/su_max 0.000
_refine_ls_shift/su_mean 0.000
_refine_ls_structure_factor_coef Fsqd
_refine_ls_weighting_details 'calc w=1/[\s^2^(Fo^2^)+(0.0401P)^2^+0.3751P] where P=(Fo^2^+2Fc^2^)/3'
_refine_ls_weighting_scheme calc
_refine_ls_wR_factor_gt 0.0664
_refine_ls_wR_factor_ref 0.0666
_reflns_number_gt 2728
_reflns_number_total 2769
_reflns_threshold_expression I>2\s(I)
_cod_data_source_file hg5220.cif
_cod_data_source_block I
_cod_database_code 2235068
_cod_database_fobs_code 2235068

loop_
_symmetry_equiv_pos_as_xyz
'x, y, z'
'-x+1/2, -y, z+1/2'
'-x, y+1/2, -z+1/2'
'x+1/2, -y+1/2, -z'

loop_
_atom_site_type_symbol
_atom_site_label
_atom_site_fract_x
_atom_site_fract_y
_atom_site_fract_z
_atom_site_U_iso_or_equiv
_atom_site_adp_type
_atom_site_calc_flag
_atom_site_refinement_flags
_atom_site_occupancy
_atom_site_symmetry_multiplicity
S S1 0.30204(5) 1.02555(4) 0.75801(2) 0.01619(10) Uani d . 1 1
S S2 0.35543(5) 0.81897(4) 0.65673(2) 0.01664(10) Uani d . 1 1
N N1 -0.07129(19) 0.98484(16) 0.66379(7) 0.0177(3) Uani d . 1 1
O O1 0.15902(17) 1.07356(13) 0.62189(6) 0.0212(3) Uani d . 1 1
C C1 0.0918(2) 0.99466(17) 0.66038(8) 0.0152(3) Uani d . 1 1
C C2 0.1941(2) 0.90147(17) 0.70511(8) 0.0134(3) Uani d . 1 1
C C3 0.0940(2) 0.79738(17) 0.74265(8) 0.0146(3) Uani d . 1 1
H H3A 0.0652 0.7210 0.7132 0.018 Uiso calc R 1 1
H H3B 0.1593 0.7606 0.7794 0.018 Uiso calc R 1 1
C C4 -0.0604(2) 0.86200(18) 0.76924(9) 0.0180(4) Uani d . 1 1
H H4A -0.1205 0.7955 0.7965 0.022 Uiso calc R 1 1
H H4B -0.0325 0.9412 0.7970 0.022 Uiso calc R 1 1
C C5 -0.1651(2) 0.9070(2) 0.71229(9) 0.0216(4) Uani d . 1 1
H H5A -0.2130 0.8260 0.6908 0.026 Uiso calc R 1 1
H H5B -0.2557 0.9639 0.7289 0.026 Uiso calc R 1 1
C C6 -0.1655(3) 1.0590(2) 0.61425(9) 0.0253(4) Uani d . 1 1
H H6A -0.1307 1.0306 0.5703 0.038 Uiso calc R 1 1
H H6B -0.1470 1.1569 0.6194 0.038 Uiso calc R 1 1
H H6C -0.2816 1.0392 0.6199 0.038 Uiso calc R 1 1
C C7 0.3549(2) 0.93152(17) 0.82931(8) 0.0142(3) Uani d . 1 1
C C8 0.2861(2) 0.96954(18) 0.88918(8) 0.0188(3) Uani d . 1 1
H H8 0.2052 1.0385 0.8906 0.023 Uiso calc R 1 1
C C9 0.3364(3) 0.90622(19) 0.94685(8) 0.0216(4) Uani d . 1 1
H H9 0.2906 0.9328 0.9877 0.026 Uiso calc R 1 1
C C10 0.4531(2) 0.80460(19) 0.94479(9) 0.0203(4) Uani d . 1 1
H H10 0.4880 0.7626 0.9844 0.024 Uiso calc R 1 1
C C11 0.5195(2) 0.76355(18) 0.88520(9) 0.0197(4) Uani d . 1 1
H H11 0.5975 0.6923 0.8839 0.024 Uiso calc R 1 1
C C12 0.4711(2) 0.82740(18) 0.82761(8) 0.0159(3) Uani d . 1 1
H H12 0.5170 0.8003 0.7868 0.019 Uiso calc R 1 1
C C13 0.2397(2) 0.71592(18) 0.60188(8) 0.0152(3) Uani d . 1 1
C C14 0.2444(2) 0.57523(19) 0.60717(8) 0.0184(4) Uani d . 1 1
H H14 0.3047 0.5338 0.6416 0.022 Uiso calc R 1 1
C C15 0.1608(2) 0.49458(19) 0.56209(9) 0.0220(4) Uani d . 1 1
H H15 0.1653 0.3983 0.5655 0.026 Uiso calc R 1 1
C C16 0.0713(2) 0.5546(2) 0.51225(9) 0.0221(4) Uani d . 1 1
H H16 0.0131 0.4998 0.4818 0.027 Uiso calc R 1 1
C C17 0.0671(3) 0.6953(2) 0.50700(9) 0.0261(4) Uani d . 1 1
H H17 0.0059 0.7366 0.4728 0.031 Uiso calc R 1 1
C C18 0.1512(3) 0.77555(19) 0.55114(8) 0.0224(4) Uani d . 1 1
H H18 0.1486 0.8717 0.5469 0.027 Uiso calc R 1 1

loop_
_atom_site_aniso_label
_atom_site_aniso_U_11
_atom_site_aniso_U_22
_atom_site_aniso_U_33
_atom_site_aniso_U_12
_atom_site_aniso_U_13
_atom_site_aniso_U_23
S1 0.0193(2) 0.01418(17) 0.01510(18) -0.00298(17) -0.00493(16) 0.00065(14)
S2 0.01155(18) 0.0246(2) 0.01375(18) -0.00025(17) -0.00070(15) -0.00305(16)
N1 0.0151(7) 0.0212(7) 0.0167(6) 0.0036(6) -0.0037(6) 0.0015(6)
O1 0.0241(7) 0.0212(6) 0.0182(6) -0.0059(6) -0.0033(5) 0.0061(5)
C1 0.0182(8) 0.0152(8) 0.0122(7) -0.0006(7) -0.0022(6) -0.0011(7)
C2 0.0126(7) 0.0160(7) 0.0116(7) -0.0014(7) -0.0022(6) 0.0003(6)
C3 0.0162(8) 0.0145(7) 0.0132(7) -0.0018(7) -0.0004(6) 0.0001(7)
C4 0.0171(9) 0.0199(8) 0.0171(8) -0.0015(7) 0.0029(7) -0.0002(7)
C5 0.0135(8) 0.0262(9) 0.0252(9) -0.0001(8) 0.0015(8) -0.0002(7)
C6 0.0243(10) 0.0303(9) 0.0213(8) 0.0088(9) -0.0098(8) -0.0003(8)
C7 0.0127(7) 0.0163(7) 0.0135(7) -0.0029(7) -0.0037(7) -0.0017(6)
C8 0.0199(9) 0.0186(8) 0.0180(8) 0.0014(8) -0.0014(7) -0.0038(7)
C9 0.0284(10) 0.0242(9) 0.0123(7) -0.0039(8) -0.0003(7) -0.0025(7)
C10 0.0236(9) 0.0200(8) 0.0173(8) -0.0066(8) -0.0079(7) 0.0022(7)
C11 0.0151(8) 0.0170(8) 0.0270(9) -0.0019(7) -0.0062(8) 0.0011(7)
C12 0.0123(8) 0.0183(8) 0.0172(8) -0.0015(7) 0.0000(6) -0.0031(7)
C13 0.0117(8) 0.0229(8) 0.0109(7) 0.0010(7) 0.0006(6) -0.0026(6)
C14 0.0164(8) 0.0235(8) 0.0154(7) 0.0058(8) 0.0007(7) -0.0013(7)
C15 0.0226(9) 0.0221(9) 0.0213(8) 0.0008(8) 0.0015(8) -0.0053(7)
C16 0.0176(8) 0.0317(10) 0.0170(8) -0.0014(8) 0.0006(7) -0.0088(7)
C17 0.0266(10) 0.0351(10) 0.0167(8) 0.0049(9) -0.0100(8) -0.0018(8)
C18 0.0293(10) 0.0223(8) 0.0157(8) 0.0014(8) -0.0045(8) 0.0006(7)

loop_
_atom_type_symbol
_atom_type_description
_atom_type_scat_dispersion_real
_atom_type_scat_dispersion_imag
_atom_type_scat_source
C C 0.0181 0.0091 'International Tables Vol C Tables 4.2.6.8 and 6.1.1.4'
H H 0.0000 0.0000 'International Tables Vol C Tables 4.2.6.8 and 6.1.1.4'
N N 0.0311 0.0180 'International Tables Vol C Tables 4.2.6.8 and 6.1.1.4'
O O 0.0492 0.0322 'International Tables Vol C Tables 4.2.6.8 and 6.1.1.4'
S S 0.3331 0.5567 'International Tables Vol C Tables 4.2.6.8 and 6.1.1.4'

loop_
_geom_angle_atom_site_label_1
_geom_angle_atom_site_label_2
_geom_angle_atom_site_label_3
_geom_angle
C7 S1 C2 104.46(7)
C13 S2 C2 101.69(8)
C1 N1 C6 117.01(16)
C1 N1 C5 126.51(15)
C6 N1 C5 116.48(15)
O1 C1 N1 121.59(16)
O1 C1 C2 120.39(16)
N1 C1 C2 118.00(15)
C3 C2 C1 113.80(14)
C3 C2 S2 111.23(11)
C1 C2 S2 109.75(11)
C3 C2 S1 114.18(11)
C1 C2 S1 102.29(11)
S2 C2 S1 104.91(9)
C4 C3 C2 110.44(14)
C4 C3 H3A 109.6
C2 C3 H3A 109.6
C4 C3 H3B 109.6
C2 C3 H3B 109.6
H3A C3 H3B 108.1
C5 C4 C3 108.91(14)
C5 C4 H4A 109.9
C3 C4 H4A 109.9
C5 C4 H4B 109.9
C3 C4 H4B 109.9
H4A C4 H4B 108.3
N1 C5 C4 111.75(15)
N1 C5 H5A 109.3
C4 C5 H5A 109.3
N1 C5 H5B 109.3
C4 C5 H5B 109.3
H5A C5 H5B 107.9
N1 C6 H6A 109.5
N1 C6 H6B 109.5
H6A C6 H6B 109.5
N1 C6 H6C 109.5
H6A C6 H6C 109.5
H6B C6 H6C 109.5
C8 C7 C12 119.57(16)
C8 C7 S1 118.46(13)
C12 C7 S1 121.82(13)
C9 C8 C7 119.86(17)
C9 C8 H8 120.1
C7 C8 H8 120.1
C10 C9 C8 120.14(17)
C10 C9 H9 119.9
C8 C9 H9 119.9
C9 C10 C11 120.47(17)
C9 C10 H10 119.8
C11 C10 H10 119.8
C12 C11 C10 119.60(17)
C12 C11 H11 120.2
C10 C11 H11 120.2
C11 C12 C7 120.32(16)
C11 C12 H12 119.8
C7 C12 H12 119.8
C14 C13 C18 119.44(16)
C14 C13 S2 120.21(14)
C18 C13 S2 120.25(14)
C13 C14 C15 120.15(17)
C13 C14 H14 119.9
C15 C14 H14 119.9
C16 C15 C14 120.10(18)
C16 C15 H15 120.0
C14 C15 H15 120.0
C15 C16 C17 119.63(18)
C15 C16 H16 120.2
C17 C16 H16 120.2
C18 C17 C16 120.46(19)
C18 C17 H17 119.8
C16 C17 H17 119.8
C17 C18 C13 120.21(18)
C17 C18 H18 119.9
C13 C18 H18 119.9

loop_
_geom_bond_atom_site_label_1
_geom_bond_atom_site_label_2
_geom_bond_distance
S1 C7 1.7755(17)
S1 C2 1.8535(17)
S2 C13 1.7826(17)
S2 C2 1.8396(18)
N1 C1 1.344(2)
N1 C6 1.466(2)
N1 C5 1.468(2)
O1 C1 1.233(2)
C1 C2 1.541(2)
C2 C3 1.519(2)
C3 C4 1.518(2)
C3 H3A 0.9900
C3 H3B 0.9900
C4 C5 1.511(3)
C4 H4A 0.9900
C4 H4B 0.9900
C5 H5A 0.9900
C5 H5B 0.9900
C6 H6A 0.9800
C6 H6B 0.9800
C6 H6C 0.9800
C7 C8 1.395(2)
C7 C12 1.400(3)
C8 C9 1.392(2)
C8 H8 0.9500
C9 C10 1.385(3)
C9 H9 0.9500
C10 C11 1.390(3)
C10 H10 0.9500
C11 C12 1.389(2)
C11 H11 0.9500
C12 H12 0.9500
C13 C14 1.388(3)
C13 C18 1.393(2)
C14 C15 1.394(3)
C14 H14 0.9500
C15 C16 1.385(3)
C15 H15 0.9500
C16 C17 1.388(3)
C16 H16 0.9500
C17 C18 1.381(3)
C17 H17 0.9500
C18 H18 0.9500

loop_
_geom_hbond_atom_site_label_D
_geom_hbond_atom_site_label_H
_geom_hbond_atom_site_label_A
_geom_hbond_site_symmetry_A
_geom_hbond_distance_DH
_geom_hbond_distance_HA
_geom_hbond_distance_DA
_geom_hbond_angle_DHA
C11 H11 O1 3_646 0.95 2.32 3.237(3) 163
C6 H6b Cg1 3_645 0.98 2.95 3.606(2) 125
C14 H14 Cg1 3_546 0.95 2.96 3.544(2) 121

loop_
_geom_torsion_atom_site_label_1
_geom_torsion_atom_site_label_2
_geom_torsion_atom_site_label_3
_geom_torsion_atom_site_label_4
_geom_torsion
C6 N1 C1 O1 7.5(3)
C5 N1 C1 O1 -172.54(16)
C6 N1 C1 C2 -171.12(14)
C5 N1 C1 C2 8.9(3)
O1 C1 C2 C3 -172.11(15)
N1 C1 C2 C3 6.5(2)
O1 C1 C2 S2 -46.74(18)
N1 C1 C2 S2 131.88(15)
O1 C1 C2 S1 64.23(17)
N1 C1 C2 S1 -117.15(15)
C13 S2 C2 C3 61.95(12)
C13 S2 C2 C1 -64.87(12)
C13 S2 C2 S1 -174.12(8)
C7 S1 C2 C3 33.97(14)
C7 S1 C2 C1 157.38(11)
C7 S1 C2 S2 -88.05(9)
C1 C2 C3 C4 -42.33(18)
S2 C2 C3 C4 -166.90(11)
S1 C2 C3 C4 74.61(16)
C2 C3 C4 C5 63.97(18)
C1 N1 C5 C4 13.1(3)
C6 N1 C5 C4 -166.90(15)
C3 C4 C5 N1 -48.7(2)
C2 S1 C7 C8 -115.91(15)
C2 S1 C7 C12 68.49(16)
C12 C7 C8 C9 1.6(3)
S1 C7 C8 C9 -174.07(15)
C7 C8 C9 C10 -0.7(3)
C8 C9 C10 C11 -0.9(3)
C9 C10 C11 C12 1.6(3)
C10 C11 C12 C7 -0.6(3)
C8 C7 C12 C11 -1.0(3)
S1 C7 C12 C11 174.61(13)
C2 S2 C13 C14 -111.92(15)
C2 S2 C13 C18 71.68(16)
C18 C13 C14 C15 -0.1(3)
S2 C13 C14 C15 -176.56(14)
C13 C14 C15 C16 -0.7(3)
C14 C15 C16 C17 0.8(3)
C15 C16 C17 C18 -0.1(3)
C16 C17 C18 C13 -0.7(3)
C14 C13 C18 C17 0.8(3)
S2 C13 C18 C17 177.28(16)

loop_
_cod_related_entry_id
_cod_related_entry_database
_cod_related_entry_code
1 ChemSpider 30657771
